data_2203291
loop_
_publ_author_name
'Ersanl\?i, Cem C\"uneyt'
'Albayrak, \,Ci\<gdem'
'Odaba\,so\<glu, Mustafa'
'Erd\"onmez, Ahmet'

_publ_section_title
;
 4-(2-Hydroxyphenyliminomethylene)phenol
;
_journal_issue 3
_journal_name_full 'Acta Crystallographica Section E'
_journal_page_first o389
_journal_page_last o391
_journal_paper_doi 10.1107/S1600536804003319
_journal_volume 60
_journal_year 2004
_chemical_formula_iupac 'C13 H11 N O2'
_chemical_formula_moiety 'C13 H11 N O2'
_chemical_formula_sum 'C13 H11 N O2'
_chemical_formula_weight 213.23
_chemical_name_systematic
;
4-(2-Hydroxyphenyliminomethylene)phenol
;
_space_group_IT_number 14
_symmetry_cell_setting monoclinic
_symmetry_space_group_name_Hall '-P 2ybc'
_symmetry_space_group_name_H-M 'P 1 21/c 1'
_atom_sites_solution_hydrogens geom
_atom_sites_solution_primary direct
_atom_sites_solution_secondary difmap
_audit_creation_method SHELXL-97
_cell_angle_alpha 90.0
_cell_angle_beta 91.550(5)
_cell_angle_gamma 90.0
_cell_formula_units_Z 8
_cell_length_a 22.041(5)
_cell_length_b 10.820(5)
_cell_length_c 8.924(5)
_cell_measurement_reflns_used 7947
_cell_measurement_temperature 293(2)
_cell_measurement_theta_max 27.2
_cell_measurement_theta_min 1.9
_cell_volume 2127.4(16)
_computing_cell_refinement X-AREA
_computing_data_collection 'X-AREA (Stoe & Cie, 2002)'
_computing_data_reduction 'X-RED32 (Stoe & Cie, 2002)'
_computing_molecular_graphics
;
ORTEPIII (Burnett & Johnson, 1996), ORTEP-3 for Windows (Farugia, 1997) and
CAMERON (Watkin et al., 1996)
;
_computing_publication_material 'WinGX (Farrugia, 1999)'
_computing_structure_refinement 'SHELXL97 (Sheldrick, 1997)'
_computing_structure_solution 'SHELXS97 (Sheldrick, 1990)'
_diffrn_ambient_temperature 293(2)
_diffrn_detector_area_resol_mean 6.67
_diffrn_measured_fraction_theta_full 0.994
_diffrn_measured_fraction_theta_max 0.994
_diffrn_measurement_device_type 'Stoe IPDS-II'
_diffrn_measurement_method \w
_diffrn_radiation_monochromator 'plane graphite'
_diffrn_radiation_source 'fine-focus sealed tube'
_diffrn_radiation_type MoK\a
_diffrn_radiation_wavelength 0.71069
_diffrn_reflns_av_R_equivalents 0.13
_diffrn_reflns_av_sigmaI/netI 0.098
_diffrn_reflns_limit_h_max 28
_diffrn_reflns_limit_h_min -25
_diffrn_reflns_limit_k_max 13
_diffrn_reflns_limit_k_min -13
_diffrn_reflns_limit_l_max 11
_diffrn_reflns_limit_l_min -11
_diffrn_reflns_number 28099
_diffrn_reflns_theta_full 27.17
_diffrn_reflns_theta_max 27.2
_diffrn_reflns_theta_min 1.9
_diffrn_standards_decay_% 0
_diffrn_standards_interval_count 0
_diffrn_standards_interval_time 0
_diffrn_standards_number 0
_exptl_absorpt_coefficient_mu 0.091
_exptl_absorpt_correction_T_max 0.990
_exptl_absorpt_correction_T_min 0.973
_exptl_absorpt_correction_type integration
_exptl_absorpt_process_details '(X-RED32; Stoe & Cie, 2002)'
_exptl_crystal_colour brown
_exptl_crystal_density_diffrn 1.331
_exptl_crystal_density_method 'not measured'
_exptl_crystal_description prism
_exptl_crystal_F_000 896
_exptl_crystal_size_max 0.38
_exptl_crystal_size_mid 0.26
_exptl_crystal_size_min 0.12
_refine_diff_density_max 0.332
_refine_diff_density_min -0.236
_refine_ls_extinction_method none
_refine_ls_goodness_of_fit_ref 0.726
_refine_ls_hydrogen_treatment mixed
_refine_ls_matrix_type full
_refine_ls_number_parameters 295
_refine_ls_number_reflns 4693
_refine_ls_number_restraints 2
_refine_ls_restrained_S_all 0.727
_refine_ls_R_factor_all 0.1109
_refine_ls_R_factor_gt 0.0426
_refine_ls_shift/su_max 0.000
_refine_ls_shift/su_mean 0.000
_refine_ls_structure_factor_coef Fsqd
_refine_ls_weighting_details 'calc w = 1/[\s^2^(Fo^2^)+(0.0434P)^2^] where P = (Fo^2^+2Fc^2^)/3'
_refine_ls_weighting_scheme calc
_refine_ls_wR_factor_gt 0.0747
_refine_ls_wR_factor_ref 0.0870
_reflns_number_gt 1919
_reflns_number_total 4693
_reflns_threshold_expression I>2\s(I)
_cod_data_source_file dn6122.cif
_cod_data_source_block I
_cod_original_sg_symbol_H-M 'P 21/c'
_cod_database_code 2203291

loop_
_symmetry_equiv_pos_as_xyz
'x, y, z'
'-x, y+1/2, -z+1/2'
'-x, -y, -z'
'x, -y-1/2, z-1/2'

loop_
_atom_site_label
_atom_site_fract_x
_atom_site_fract_y
_atom_site_fract_z
_atom_site_U_iso_or_equiv
_atom_site_adp_type
_atom_site_calc_flag
_atom_site_refinement_flags
_atom_site_occupancy
_atom_site_type_symbol
C1 0.50378(7) 0.28374(15) 0.12481(19) 0.0475(4) Uani d . 1 C
C1A 0.12039(9) 0.11268(17) 0.3145(2) 0.0583(5) Uani d . 1 C
C2 0.46044(8) 0.19610(15) 0.1548(2) 0.0528(5) Uani d . 1 C
H2 0.4644 0.1169 0.1157 0.063 Uiso calc R 1 H
C2A 0.13952(9) 0.04671(17) 0.4394(2) 0.0651(5) Uani d . 1 C
H2A 0.1131 -0.0090 0.4829 0.078 Uiso calc R 1 H
C3 0.41133(8) 0.22326(16) 0.2417(2) 0.0547(5) Uani d . 1 C
H3 0.3826 0.1628 0.2609 0.066 Uiso calc R 1 H
C3A 0.19705(9) 0.06197(17) 0.5006(2) 0.0667(5) Uani d . 1 C
H3A 0.2091 0.0168 0.5849 0.080 Uiso calc R 1 H
C4 0.40507(8) 0.34000(15) 0.29974(19) 0.0492(4) Uani d . 1 C
C4A 0.23656(8) 0.14364(16) 0.4375(2) 0.0567(5) Uani d . 1 C
C5 0.44752(8) 0.42928(15) 0.2688(2) 0.0561(5) Uani d . 1 C
H5 0.4430 0.5088 0.3063 0.067 Uiso calc R 1 H
C5A 0.21866(9) 0.20758(18) 0.3118(2) 0.0688(6) Uani d . 1 C
H5A 0.2456 0.2618 0.2674 0.083 Uiso calc R 1 H
C6 0.49673(8) 0.40140(15) 0.18229(19) 0.0557(5) Uani d . 1 C
H6 0.5253 0.4621 0.1626 0.067 Uiso calc R 1 H
C6A 0.16131(9) 0.19264(19) 0.2503(2) 0.0746(6) Uani d . 1 C
H6A 0.1498 0.2367 0.1647 0.090 Uiso calc R 1 H
C7 0.59142(8) 0.31990(16) -0.02141(19) 0.0524(5) Uani d . 1 C
H7 0.5871 0.4044 -0.0061 0.063 Uiso calc R 1 H
C7A 0.03509(9) 0.15875(18) 0.1587(2) 0.0647(5) Uani d . 1 C
H7A 0.0571 0.2236 0.1185 0.078 Uiso calc R 1 H
C8 0.64057(7) 0.27600(15) -0.10930(18) 0.0481(4) Uani d . 1 C
C8A -0.02604(9) 0.13692(17) 0.1037(2) 0.0607(5) Uani d . 1 C
C9 0.65067(8) 0.14915(16) -0.1285(2) 0.0529(4) Uani d . 1 C
C9A -0.06095(9) 0.04030(19) 0.1580(2) 0.0655(5) Uani d . 1 C
C10 0.69856(9) 0.10988(18) -0.2150(2) 0.0667(5) Uani d . 1 C
H10 0.7056 0.0258 -0.2277 0.080 Uiso calc R 1 H
C10A -0.11941(10) 0.0208(2) 0.1010(3) 0.0799(6) Uani d . 1 C
H10A -0.1426 -0.0442 0.1368 0.096 Uiso calc R 1 H
C11 0.73536(9) 0.1944(2) -0.2814(2) 0.0723(6) Uani d . 1 C
H11 0.7670 0.1673 -0.3399 0.087 Uiso calc R 1 H
C11A -0.14290(10) 0.0974(2) -0.0080(3) 0.0847(7) Uani d . 1 C
H11A -0.1822 0.0843 -0.0453 0.102 Uiso calc R 1 H
C12 0.72588(9) 0.3193(2) -0.2625(2) 0.0693(6) Uani d . 1 C
H12 0.7512 0.3760 -0.3078 0.083 Uiso calc R 1 H
C12A -0.10933(11) 0.1934(2) -0.0630(3) 0.0892(7) Uani d . 1 C
H12A -0.1256 0.2447 -0.1374 0.107 Uiso calc R 1 H
C13 0.67934(8) 0.36007(17) -0.1772(2) 0.0610(5) Uani d . 1 C
H13 0.6734 0.4445 -0.1642 0.073 Uiso calc R 1 H
C13A -0.05172(10) 0.2124(2) -0.0070(3) 0.0818(6) Uani d . 1 C
H13A -0.0291 0.2777 -0.0440 0.098 Uiso calc R 1 H
N1 0.55324(6) 0.24542(13) 0.03668(15) 0.0494(4) Uani d . 1 N
N1A 0.06008(7) 0.09177(15) 0.26097(18) 0.0630(4) Uani d . 1 N
O1 0.61451(6) 0.06526(10) -0.06328(15) 0.0653(4) Uani d . 1 O
H1 0.5885 0.1012 -0.0158 0.098 Uiso calc R 1 H
O1A -0.03884(6) -0.03746(14) 0.26524(17) 0.0901(5) Uani d . 1 O
H1A -0.0041 -0.0169 0.2895 0.135 Uiso calc R 1 H
O2 0.35594(6) 0.36379(11) 0.38679(14) 0.0605(4) Uani d D 1 O
H21 0.3617(8) 0.4326(14) 0.437(2) 0.073 Uiso d D 1 H
O2A 0.29319(6) 0.15613(13) 0.50410(16) 0.0720(4) Uani d D 1 O
H20 0.3105(9) 0.2187(16) 0.467(2) 0.086 Uiso d D 1 H

loop_
_atom_site_aniso_label
_atom_site_aniso_U_11
_atom_site_aniso_U_22
_atom_site_aniso_U_33
_atom_site_aniso_U_12
_atom_site_aniso_U_13
_atom_site_aniso_U_23
C1 0.0477(10) 0.0463(9) 0.0484(10) 0.0010(8) 0.0009(9) -0.0012(8)
C1A 0.0557(12) 0.0560(11) 0.0637(13) -0.0019(9) 0.0107(10) -0.0009(10)
C2 0.0526(11) 0.0431(9) 0.0627(12) -0.0013(8) 0.0032(10) -0.0040(8)
C2A 0.0613(13) 0.0606(12) 0.0742(14) -0.0069(10) 0.0146(11) 0.0083(10)
C3 0.0506(11) 0.0472(10) 0.0667(12) -0.0079(8) 0.0051(10) -0.0029(9)
C3A 0.0643(14) 0.0667(12) 0.0695(14) 0.0010(11) 0.0106(11) 0.0136(10)
C4 0.0446(10) 0.0511(10) 0.0523(11) 0.0000(8) 0.0046(9) -0.0032(8)
C4A 0.0532(12) 0.0558(11) 0.0616(13) 0.0005(9) 0.0108(10) -0.0053(10)
C5 0.0615(12) 0.0454(10) 0.0622(12) -0.0060(9) 0.0137(10) -0.0086(8)
C5A 0.0624(14) 0.0701(13) 0.0744(15) -0.0130(10) 0.0090(12) 0.0145(11)
C6 0.0613(12) 0.0481(10) 0.0584(12) -0.0114(9) 0.0137(10) -0.0029(9)
C6A 0.0657(14) 0.0841(14) 0.0741(15) -0.0139(11) 0.0026(12) 0.0227(11)
C7 0.0567(11) 0.0469(10) 0.0536(11) 0.0024(9) 0.0028(10) 0.0005(8)
C7A 0.0600(13) 0.0607(12) 0.0739(15) -0.0031(10) 0.0141(11) 0.0022(11)
C8 0.0485(10) 0.0491(10) 0.0467(10) -0.0004(8) 0.0026(9) -0.0005(8)
C8A 0.0556(12) 0.0605(12) 0.0666(13) 0.0009(10) 0.0111(10) -0.0014(10)
C9 0.0504(11) 0.0547(11) 0.0537(11) -0.0011(9) 0.0004(9) -0.0036(9)
C9A 0.0586(13) 0.0723(13) 0.0663(14) 0.0028(11) 0.0126(11) 0.0003(11)
C10 0.0618(13) 0.0644(12) 0.0742(14) 0.0068(10) 0.0078(11) -0.0161(11)
C10A 0.0604(15) 0.0943(17) 0.0857(17) -0.0116(12) 0.0149(13) -0.0037(14)
C11 0.0560(12) 0.0955(17) 0.0659(13) 0.0013(12) 0.0122(11) -0.0184(12)
C11A 0.0620(14) 0.1117(19) 0.0805(17) 0.0047(14) 0.0042(13) -0.0104(15)
C12 0.0604(13) 0.0836(15) 0.0645(14) -0.0119(11) 0.0137(11) -0.0005(11)
C12A 0.0725(16) 0.1065(19) 0.0882(18) 0.0104(14) -0.0023(14) 0.0107(14)
C13 0.0610(12) 0.0569(11) 0.0657(12) -0.0048(10) 0.0107(10) 0.0023(10)
C13A 0.0735(15) 0.0833(15) 0.0889(17) 0.0010(12) 0.0048(13) 0.0126(13)
N1 0.0477(8) 0.0508(8) 0.0500(9) -0.0007(7) 0.0052(7) -0.0006(7)
N1A 0.0564(11) 0.0655(10) 0.0676(11) -0.0022(8) 0.0105(9) 0.0010(8)
O1 0.0651(8) 0.0481(7) 0.0836(9) 0.0002(6) 0.0146(7) -0.0009(6)
O1A 0.0719(10) 0.0976(11) 0.1009(12) -0.0151(8) 0.0059(9) 0.0304(9)
O2 0.0547(8) 0.0567(8) 0.0708(9) -0.0050(6) 0.0148(7) -0.0092(6)
O2A 0.0599(9) 0.0775(10) 0.0787(10) -0.0063(7) 0.0032(8) 0.0054(8)

loop_
_atom_type_symbol
_atom_type_description
_atom_type_scat_dispersion_real
_atom_type_scat_dispersion_imag
_atom_type_scat_source
C C 0.0033 0.0016 'International Tables Vol C Tables 4.2.6.8 and 6.1.1.4'
H H 0.0000 0.0000 'International Tables Vol C Tables 4.2.6.8 and 6.1.1.4'
N N 0.0061 0.0033 'International Tables Vol C Tables 4.2.6.8 and 6.1.1.4'
O O 0.0106 0.0060 'International Tables Vol C Tables 4.2.6.8 and 6.1.1.4'

loop_
_geom_angle_atom_site_label_1
_geom_angle_atom_site_label_2
_geom_angle_atom_site_label_3
_geom_angle
_geom_angle_publ_flag
C2 C1 C6 118.43(15) ?
C2 C1 N1 116.91(15) y
C6 C1 N1 124.66(15) y
C2A C1A C6A 117.97(19) ?
C2A C1A N1A 116.90(17) y
C6A C1A N1A 125.13(19) y
C1 C2 C3 121.42(15) ?
C1 C2 H2 119.3 ?
C3 C2 H2 119.3 ?
C3A C2A C1A 121.10(18) ?
C3A C2A H2A 119.5 ?
C1A C2A H2A 119.5 ?
C4 C3 C2 119.73(15) ?
C4 C3 H3 120.1 ?
C2 C3 H3 120.1 ?
C4A C3A C2A 120.14(19) ?
C4A C3A H3A 119.9 ?
C2A C3A H3A 119.9 ?
C3 C4 O2 118.30(15) y
C3 C4 C5 119.57(16) ?
O2 C4 C5 122.13(15) y
C5A C4A C3A 119.37(19) ?
C5A C4A O2A 122.93(17) y
C3A C4A O2A 117.69(18) y
C4 C5 C6 120.43(16) ?
C4 C5 H5 119.8 ?
C6 C5 H5 119.8 ?
C4A C5A C6A 120.66(18) ?
C4A C5A H5A 119.7 ?
C6A C5A H5A 119.7 ?
C5 C6 C1 120.41(16) ?
C5 C6 H6 119.8 ?
C1 C6 H6 119.8 ?
C5A C6A C1A 120.7(2) ?
C5A C6A H6A 119.6 ?
C1A C6A H6A 119.6 ?
N1 C7 C8 121.68(16) y
N1 C7 H7 119.2 ?
C8 C7 H7 119.2 ?
N1A C7A C8A 122.08(18) y
N1A C7A H7A 119.0 ?
C8A C7A H7A 119.0 ?
C13 C8 C9 118.91(16) ?
C13 C8 C7 120.05(16) ?
C9 C8 C7 121.04(15) ?
C13A C8A C9A 118.0(2) ?
C13A C8A C7A 120.32(19) ?
C9A C8A C7A 121.65(19) ?
O1 C9 C10 119.97(16) y
O1 C9 C8 120.53(15) y
C10 C9 C8 119.50(16) ?
O1A C9A C10A 118.5(2) y
O1A C9A C8A 121.35(19) y
C10A C9A C8A 120.2(2) ?
C11 C10 C9 120.28(18) ?
C11 C10 H10 119.9 ?
C9 C10 H10 119.9 ?
C11A C10A C9A 119.8(2) ?
C11A C10A H10A 120.1 ?
C9A C10A H10A 120.1 ?
C10 C11 C12 120.56(19) ?
C10 C11 H11 119.7 ?
C12 C11 H11 119.7 ?
C10A C11A C12A 121.0(2) ?
C10A C11A H11A 119.5 ?
C12A C11A H11A 119.5 ?
C13 C12 C11 120.20(19) ?
C13 C12 H12 119.9 ?
C11 C12 H12 119.9 ?
C13A C12A C11A 119.1(2) ?
C13A C12A H12A 120.4 ?
C11A C12A H12A 120.4 ?
C12 C13 C8 120.55(18) ?
C12 C13 H13 119.7 ?
C8 C13 H13 119.7 ?
C12A C13A C8A 121.8(2) ?
C12A C13A H13A 119.1 ?
C8A C13A H13A 119.1 ?
C7 N1 C1 124.07(14) y
C7A N1A C1A 122.12(17) y
C9 O1 H1 109.5 ?
C9A O1A H1A 109.5 ?
C4 O2 H21 110.1(12) ?
C4A O2A H20 108.9(15) ?

loop_
_geom_bond_atom_site_label_1
_geom_bond_atom_site_label_2
_geom_bond_distance
_geom_bond_publ_flag
C1 C2 1.377(2) ?
C1 C6 1.383(2) ?
C1 N1 1.423(2) y
C1A C2A 1.380(3) ?
C1A C6A 1.385(3) ?
C1A N1A 1.418(2) y
C2 C3 1.380(2) ?
C2 H2 0.9300 ?
C2A C3A 1.377(3) ?
C2A H2A 0.9300 ?
C3 C4 1.374(2) ?
C3 H3 0.9300 ?
C3A C4A 1.372(2) ?
C3A H3A 0.9300 ?
C4 O2 1.3741(19) y
C4 C5 1.378(2) ?
C4A C5A 1.367(3) ?
C4A O2A 1.375(2) y
C5 C6 1.381(2) ?
C5 H5 0.9300 ?
C5A C6A 1.374(3) ?
C5A H5A 0.9300 ?
C6 H6 0.9300 ?
C6A H6A 0.9300 ?
C7 N1 1.285(2) y
C7 C8 1.435(2) ?
C7 H7 0.9300 ?
C7A N1A 1.278(2) y
C7A C8A 1.441(3) ?
C7A H7A 0.9300 ?
C8 C13 1.397(2) ?
C8 C9 1.402(2) ?
C8A C13A 1.390(3) ?
C8A C9A 1.393(3) ?
C9 O1 1.350(2) y
C9 C10 1.391(2) ?
C9A O1A 1.355(2) y
C9A C10A 1.389(3) ?
C10 C11 1.368(3) ?
C10 H10 0.9300 ?
C10A C11A 1.369(3) ?
C10A H10A 0.9300 ?
C11 C12 1.379(3) ?
C11 H11 0.9300 ?
C11A C12A 1.373(3) ?
C11A H11A 0.9300 ?
C12 C13 1.367(2) ?
C12 H12 0.9300 ?
C12A C13A 1.367(3) ?
C12A H12A 0.9300 ?
C13 H13 0.9300 ?
C13A H13A 0.9300 ?
O1 H1 0.8200 ?
O1A H1A 0.8200 ?
O2 H21 0.878(14) ?
O2A H20 0.847(15) ?

loop_
_geom_hbond_atom_site_label_D
_geom_hbond_atom_site_label_H
_geom_hbond_atom_site_label_A
_geom_hbond_site_symmetry_A
_geom_hbond_distance_DH
_geom_hbond_distance_HA
_geom_hbond_distance_DA
_geom_hbond_angle_DHA
O1 H1 N1 . 0.82 1.81 2.5465(19) 149
O1A H1A N1A . 0.82 1.86 2.591(2) 147
O2 H21 O1 2_655 0.878(14) 1.889(14) 2.757(2) 169.9(18)
O2A H20 O2 . 0.847(15) 2.006(15) 2.852(2) 177(2)

loop_
_geom_torsion_atom_site_label_1
_geom_torsion_atom_site_label_2
_geom_torsion_atom_site_label_3
_geom_torsion_atom_site_label_4
_geom_torsion
_geom_torsion_publ_flag
C1 N1 C7 C8 179.91(15) y
N1 C7 C8 C9 -3.4(3) y
N1 C7 C8 C13 176.67(17) y
C1A N1A C7A C8A 179.57(17) y
N1A C7A C8A C13A 179.57(18) y
N1A C7A C8A C9A -0.8(3) y
C7 N1 C1 C6 -12.5(3) y
C7 N1 C1 C2 167.90(17) y
C7A N1A C1A C6A -9.9(3) y
C7A N1A C1A C2A 170.83(17) y

loop_
_cod_related_entry_id
_cod_related_entry_database
_cod_related_entry_code
1 ChemSpider 13006255
